data_4035398
loop_
_publ_author_name
'Liu, Yan-Qing'
'Li, Qing-Zhu'
'Zhu, Hong-Ping'
'Feng, Xin'
'Peng, Cheng'
'Huang, Wei'
'Li, Jun-Long'
'Han, Bo'

_publ_section_title
;
 Direct Sulfide-Catalyzed Diastereoselective [4+1] Annulations of
 ortho-Quinone Methides and Bromides.
;
_journal_issue 20
_journal_name_full 'The Journal of organic chemistry'
_journal_page_first 12753
_journal_page_last 12762
_journal_paper_doi 10.1021/acs.joc.8b02189
_journal_volume 83
_journal_year 2018
_chemical_formula_moiety 'C24 H18 O4'
_chemical_formula_sum 'C24 H18 O4'
_chemical_formula_weight 370.38
_space_group_crystal_system orthorhombic
_space_group_IT_number 61
_space_group_name_Hall '-P 2ac 2ab'
_space_group_name_H-M_alt 'P b c a'
_atom_sites_solution_hydrogens geom
_atom_sites_solution_primary direct
_audit_creation_date 2018-01-15
_audit_creation_method
;
Olex2 1.2
(compiled 2017.08.10 svn.r3458 for OlexSys, GUI svn.r5381)
;
_cell_angle_alpha 90
_cell_angle_beta 90
_cell_angle_gamma 90
_cell_formula_units_Z 8
_cell_length_a 8.7861(3)
_cell_length_b 19.9084(6)
_cell_length_c 21.7332(7)
_cell_measurement_reflns_used 7775
_cell_measurement_temperature 293.0(2)
_cell_measurement_theta_max 72.3760
_cell_measurement_theta_min 4.9970
_cell_volume 3801.5(2)
_computing_cell_refinement
;
CrysAlisPro, Agilent Technologies,
Version 1.171.37.35 (release 13-08-2014 CrysAlis171 .NET)
(compiled Aug 13 2014,18:06:01)
;
_computing_data_collection
;
CrysAlisPro, Agilent Technologies,
Version 1.171.37.35 (release 13-08-2014 CrysAlis171 .NET)
(compiled Aug 13 2014,18:06:01)
;
_computing_data_reduction
;
CrysAlisPro, Agilent Technologies,
Version 1.171.37.35 (release 13-08-2014 CrysAlis171 .NET)
(compiled Aug 13 2014,18:06:01)
;
_computing_molecular_graphics 'Olex2 (Dolomanov et al., 2009)'
_computing_publication_material 'Olex2 (Dolomanov et al., 2009)'
_computing_structure_refinement 'ShelXL (Sheldrick, 2015)'
_computing_structure_solution 'ShelXT (Sheldrick, 2015)'
_diffrn_ambient_environment air
_diffrn_ambient_temperature 293.0(2)
_diffrn_detector 'CCD plate'
_diffrn_detector_area_resol_mean 15.9595
_diffrn_detector_type EosS2
_diffrn_measured_fraction_theta_full 0.999
_diffrn_measured_fraction_theta_max 0.988
_diffrn_measurement_details
;
#__ type_ start__ end____ width___ exp.time_
  1 omega  -31.00   53.00   1.0000    1.3500
omega____ theta____ kappa____ phi______ frames
    -       36.1671  -57.0000   30.0000 84

#__ type_ start__ end____ width___ exp.time_
  2 omega  -31.00   63.00   1.0000    1.3500
omega____ theta____ kappa____ phi______ frames
    -       36.1671  -77.0000   90.0000 94

#__ type_ start__ end____ width___ exp.time_
  3 omega    9.00  104.00   1.0000    1.3500
omega____ theta____ kappa____ phi______ frames
    -       36.1671   77.0000  -90.0000 95

#__ type_ start__ end____ width___ exp.time_
  4 omega  -31.00   63.00   1.0000    1.3500
omega____ theta____ kappa____ phi______ frames
    -       36.1671  -77.0000  150.0000 94

#__ type_ start__ end____ width___ exp.time_
  5 omega    1.00   75.00   1.0000    1.3500
omega____ theta____ kappa____ phi______ frames
    -       36.1671  -99.0000  -30.0000 74

#__ type_ start__ end____ width___ exp.time_
  6 omega   22.00   88.00   1.0000    1.3500
omega____ theta____ kappa____ phi______ frames
    -       36.1671 -123.0000  111.0000 66

#__ type_ start__ end____ width___ exp.time_
  7 omega   38.00   91.00   1.0000    5.3900
omega____ theta____ kappa____ phi______ frames
    -      108.0000  -30.0000 -180.0000 53

#__ type_ start__ end____ width___ exp.time_
  8 omega   38.00   91.00   1.0000    5.3900
omega____ theta____ kappa____ phi______ frames
    -      108.0000  -30.0000  -60.0000 53

#__ type_ start__ end____ width___ exp.time_
  9 omega   38.00   91.00   1.0000    5.3900
omega____ theta____ kappa____ phi______ frames
    -      108.0000  -30.0000  -30.0000 53

#__ type_ start__ end____ width___ exp.time_
 10 omega  100.00  178.00   1.0000    5.3900
omega____ theta____ kappa____ phi______ frames
    -      108.0000  111.0000  -90.0000 78

#__ type_ start__ end____ width___ exp.time_
 11 omega   81.00  176.00   1.0000    5.3900
omega____ theta____ kappa____ phi______ frames
    -      108.0000   77.0000  -60.0000 95

#__ type_ start__ end____ width___ exp.time_
 12 omega   57.00  150.00   1.0000    5.3900
omega____ theta____ kappa____ phi______ frames
    -      108.0000  178.0000  -30.0000 93

#__ type_ start__ end____ width___ exp.time_
 13 omega   39.00  109.00   1.0000    5.3900
omega____ theta____ kappa____ phi______ frames
    -      108.0000  -94.0000  -30.0000 70

#__ type_ start__ end____ width___ exp.time_
 14 omega   95.00  133.00   1.0000    5.3900
omega____ theta____ kappa____ phi______ frames
    -      108.0000 -149.0000  -52.0000 38

#__ type_ start__ end____ width___ exp.time_
 15 omega   73.00   98.00   1.0000    5.3900
omega____ theta____ kappa____ phi______ frames
    -      108.0000  -45.0000    0.0000 25

#__ type_ start__ end____ width___ exp.time_
 16 omega   39.00   89.00   1.0000    5.3900
omega____ theta____ kappa____ phi______ frames
    -      108.0000  -30.0000   30.0000 50

#__ type_ start__ end____ width___ exp.time_
 17 omega   41.00  126.00   1.0000    5.3900
omega____ theta____ kappa____ phi______ frames
    -      108.0000  -61.0000 -180.0000 85

#__ type_ start__ end____ width___ exp.time_
 18 omega   66.00  102.00   1.0000    1.3500
omega____ theta____ kappa____ phi______ frames
    -       36.6671   38.0000 -150.0000 36

#__ type_ start__ end____ width___ exp.time_
 19 omega  149.00  176.00   1.0000    5.3900
omega____ theta____ kappa____ phi______ frames
    -      108.0000   15.0000  -30.0000 27

#__ type_ start__ end____ width___ exp.time_
 20 omega   79.00  104.00   1.0000    5.3900
omega____ theta____ kappa____ phi______ frames
    -      108.0000   15.0000  -30.0000 25

#__ type_ start__ end____ width___ exp.time_
 21 omega  110.00  135.00   1.0000    5.3900
omega____ theta____ kappa____ phi______ frames
    -      108.0000  -77.0000   60.0000 25
;
_diffrn_measurement_device 'four-circle diffractometer'
_diffrn_measurement_device_type 'New Gemini, Dual, Cu at zero, EosS2'
_diffrn_measurement_method '\w scans'
_diffrn_orient_matrix_UB_11 0.0219307000
_diffrn_orient_matrix_UB_12 0.0344726000
_diffrn_orient_matrix_UB_13 0.0628483000
_diffrn_orient_matrix_UB_21 0.0129612000
_diffrn_orient_matrix_UB_22 0.0686935000
_diffrn_orient_matrix_UB_23 -0.0323262000
_diffrn_orient_matrix_UB_31 -0.1733399000
_diffrn_orient_matrix_UB_32 0.0094357000
_diffrn_orient_matrix_UB_33 0.0055695000
_diffrn_radiation_monochromator graphite
_diffrn_radiation_probe x-ray
_diffrn_radiation_type CuK\a
_diffrn_radiation_wavelength 1.54184
_diffrn_reflns_av_R_equivalents 0.0438
_diffrn_reflns_av_unetI/netI 0.0300
_diffrn_reflns_Laue_measured_fraction_full 0.999
_diffrn_reflns_Laue_measured_fraction_max 0.988
_diffrn_reflns_limit_h_max 8
_diffrn_reflns_limit_h_min -10
_diffrn_reflns_limit_k_max 24
_diffrn_reflns_limit_k_min -24
_diffrn_reflns_limit_l_max 26
_diffrn_reflns_limit_l_min -26
_diffrn_reflns_number 22081
_diffrn_reflns_point_group_measured_fraction_full 0.999
_diffrn_reflns_point_group_measured_fraction_max 0.988
_diffrn_reflns_theta_full 67.684
_diffrn_reflns_theta_max 72.575
_diffrn_reflns_theta_min 4.887
_diffrn_source 'Enhance (Cu) X-ray Source'
_exptl_absorpt_coefficient_mu 0.712
_exptl_absorpt_correction_T_max 1.00000
_exptl_absorpt_correction_T_min 0.55432
_exptl_absorpt_correction_type multi-scan
_exptl_absorpt_process_details
;
CrysAlisPro, Agilent Technologies,
Version 1.171.37.35 (release 13-08-2014 CrysAlis171 .NET)
(compiled Aug 13 2014,18:06:01)
Empirical absorption correction using spherical harmonics,
 implemented in SCALE3 ABSPACK scaling algorithm.
;
_exptl_crystal_colour 'clear light colourless'
_exptl_crystal_colour_lustre clear
_exptl_crystal_colour_modifier light
_exptl_crystal_colour_primary colourless
_exptl_crystal_density_diffrn 1.294
_exptl_crystal_description plate
_exptl_crystal_F_000 1552
_exptl_crystal_size_max 0.8
_exptl_crystal_size_mid 0.7
_exptl_crystal_size_min 0.3
_refine_diff_density_max 0.213
_refine_diff_density_min -0.379
_refine_diff_density_rms 0.085
_refine_ls_extinction_method none
_refine_ls_goodness_of_fit_ref 1.032
_refine_ls_hydrogen_treatment constr
_refine_ls_matrix_type full
_refine_ls_number_parameters 253
_refine_ls_number_reflns 3724
_refine_ls_number_restraints 0
_refine_ls_restrained_S_all 1.032
_refine_ls_R_factor_all 0.0700
_refine_ls_R_factor_gt 0.0629
_refine_ls_shift/su_max 0.000
_refine_ls_shift/su_mean 0.000
_refine_ls_structure_factor_coef Fsqd
_refine_ls_weighting_details 'w=1/[\s^2^(Fo^2^)+(0.1079P)^2^+0.6301P] where P=(Fo^2^+2Fc^2^)/3'
_refine_ls_weighting_scheme calc
_refine_ls_wR_factor_gt 0.1586
_refine_ls_wR_factor_ref 0.1711
_reflns_Friedel_coverage 0.000
_reflns_number_gt 3160
_reflns_number_total 3724
_reflns_threshold_expression 'I > 2\s(I)'
_cod_data_source_file jo8b02189_si_001.cif
_cod_data_source_block lq-lyq-180112a
_cod_database_code 4035398
_shelx_shelxl_version_number 2014/7
_shelx_space_group_comment
;
The symmetry employed for this shelxl refinement is uniquely defined
by the following loop, which should always be used as a source of
symmetry information in preference to the above space-group names.
They are only intended as comments.
;
_reflns_odcompleteness_completeness 99.82
_reflns_odcompleteness_iscentric 1
_reflns_odcompleteness_theta 66.97
_olex2_refinement_description
;
1. Fixed Uiso
 At 1.2 times of:
  All C(H) groups, All C(H,H) groups
2.a Ternary CH refined with riding coordinates:
 C9(H006), C8(H009)
2.b Secondary CH2 refined with riding coordinates:
 C24(H00a,H00b)
2.c Aromatic/amide H refined with riding coordinates:
 C11(H008), C10(H00C), C22(H00D), C19(H00F), C17(H00H), C13(H00J), C5(H00K),
 C15(H00L), C1(H00M), C14(H00N), C16(H00O), C4(H00P), C3(H00Q), C2(H00R)
;
_olex2_date_sample_data_collection 2018-01-12
_olex2_submission_special_instructions 'No special instructions were received'

loop_
_space_group_symop_operation_xyz
'x, y, z'
'-x+1/2, -y, z+1/2'
'-x, y+1/2, -z+1/2'
'x+1/2, -y+1/2, -z'
'-x, -y, -z'
'x-1/2, y, -z-1/2'
'x, -y-1/2, z-1/2'
'-x-1/2, y-1/2, z'

loop_
_atom_site_label
_atom_site_type_symbol
_atom_site_fract_x
_atom_site_fract_y
_atom_site_fract_z
_atom_site_U_iso_or_equiv
_atom_site_adp_type
_atom_site_occupancy
_atom_site_site_symmetry_order
_atom_site_calc_flag
_atom_site_refinement_flags_posn
O001 O 0.42616(14) 0.29759(6) 0.20770(5) 0.0579(3) Uani 1 1 d .
O002 O 0.23199(18) 0.39920(7) 0.22101(6) 0.0719(4) Uani 1 1 d .
O003 O 0.29882(19) 0.09128(8) 0.10005(7) 0.0804(4) Uani 1 1 d .
O004 O 0.1542(2) 0.05454(8) 0.18198(8) 0.0901(5) Uani 1 1 d .
C005 C 0.35731(18) 0.23668(8) 0.19903(7) 0.0498(4) Uani 1 1 d .
C006 C 0.29399(17) 0.26447(8) 0.30158(7) 0.0485(4) Uani 1 1 d .
H006 H 0.1944 0.2832 0.3126 0.058 Uiso 1 1 calc R
C007 C 0.27615(18) 0.21478(8) 0.24927(8) 0.0497(4) Uani 1 1 d .
C008 C 0.29644(19) 0.22749(8) 0.41070(8) 0.0531(4) Uani 1 1 d .
H008 H 0.2020 0.2483 0.4140 0.064 Uiso 1 1 calc R
C009 C 0.39342(18) 0.31983(8) 0.26946(7) 0.0507(4) Uani 1 1 d .
H009 H 0.4885 0.3263 0.2923 0.061 Uiso 1 1 calc R
C00A C 0.3513(2) 0.19231(8) 0.46570(7) 0.0538(4) Uani 1 1 d .
C00B C 0.30549(18) 0.38565(8) 0.26651(8) 0.0533(4) Uani 1 1 d .
C00C C 0.36565(19) 0.23309(8) 0.35696(7) 0.0531(4) Uani 1 1 d .
H00C H 0.4643 0.2166 0.3534 0.064 Uiso 1 1 calc R
C00D C 0.3738(2) 0.19952(9) 0.14516(8) 0.0574(4) Uani 1 1 d .
H00D H 0.4284 0.2149 0.1113 0.069 Uiso 1 1 calc R
C00E C 0.3062(2) 0.42993(8) 0.32189(8) 0.0576(4) Uani 1 1 d .
C00F C 0.2015(2) 0.15290(9) 0.24869(9) 0.0594(4) Uani 1 1 d .
H00F H 0.1444 0.1377 0.2819 0.071 Uiso 1 1 calc R
C00G C 0.3022(2) 0.13815(9) 0.14648(8) 0.0605(4) Uani 1 1 d .
C00H C 0.4956(2) 0.16498(11) 0.46960(9) 0.0695(5) Uani 1 1 d .
H00H H 0.5621 0.1694 0.4366 0.083 Uiso 1 1 calc R
C00I C 0.2178(2) 0.11605(9) 0.19593(10) 0.0628(5) Uani 1 1 d .
C00J C 0.2555(3) 0.18434(11) 0.51626(9) 0.0686(5) Uani 1 1 d .
H00J H 0.1575 0.2020 0.5150 0.082 Uiso 1 1 calc R
C00K C 0.3925(2) 0.41585(11) 0.37389(10) 0.0727(5) Uani 1 1 d .
H00K H 0.4528 0.3775 0.3750 0.087 Uiso 1 1 calc R
C00L C 0.4464(3) 0.12451(11) 0.57107(10) 0.0812(7) Uani 1 1 d .
H00L H 0.4787 0.1022 0.6063 0.097 Uiso 1 1 calc R
C00M C 0.2156(3) 0.48724(10) 0.32125(12) 0.0792(6) Uani 1 1 d .
H00M H 0.1562 0.4968 0.2869 0.095 Uiso 1 1 calc R
C00N C 0.3040(3) 0.15055(12) 0.56817(9) 0.0810(6) Uani 1 1 d .
H00N H 0.2383 0.1456 0.6014 0.097 Uiso 1 1 calc R
C00O C 0.5425(3) 0.13134(12) 0.52170(11) 0.0853(6) Uani 1 1 d .
H00O H 0.6399 0.1132 0.5234 0.102 Uiso 1 1 calc R
C00P C 0.3893(3) 0.45884(14) 0.42425(12) 0.0919(7) Uani 1 1 d .
H00P H 0.4467 0.4493 0.4591 0.110 Uiso 1 1 calc R
C00Q C 0.3001(4) 0.51590(13) 0.42204(14) 0.0984(9) Uani 1 1 d .
H00Q H 0.2988 0.5452 0.4553 0.118 Uiso 1 1 calc R
C00R C 0.2133(4) 0.52967(12) 0.37094(14) 0.0983(8) Uani 1 1 d .
H00R H 0.1528 0.5680 0.3701 0.118 Uiso 1 1 calc R
C00S C 0.2284(4) 0.03413(13) 0.12749(14) 0.1030(9) Uani 1 1 d .
H00A H 0.1553 0.0147 0.0992 0.124 Uiso 1 1 calc R
H00B H 0.3046 0.0004 0.1369 0.124 Uiso 1 1 calc R

loop_
_atom_site_aniso_label
_atom_site_aniso_U_11
_atom_site_aniso_U_22
_atom_site_aniso_U_33
_atom_site_aniso_U_23
_atom_site_aniso_U_13
_atom_site_aniso_U_12
O001 0.0630(7) 0.0573(7) 0.0534(6) -0.0035(5) 0.0094(5) -0.0065(5)
O002 0.0875(9) 0.0619(8) 0.0663(8) 0.0031(6) -0.0142(7) 0.0064(7)
O003 0.1004(11) 0.0673(8) 0.0736(9) -0.0227(7) -0.0070(7) 0.0085(7)
O004 0.1097(12) 0.0572(8) 0.1033(12) -0.0179(8) 0.0032(10) -0.0156(8)
C005 0.0470(8) 0.0505(8) 0.0520(8) -0.0007(6) -0.0028(6) 0.0046(6)
C006 0.0467(8) 0.0494(8) 0.0493(8) 0.0013(6) 0.0019(6) 0.0061(6)
C007 0.0490(8) 0.0492(8) 0.0511(8) 0.0016(7) -0.0026(6) 0.0060(6)
C008 0.0544(9) 0.0537(9) 0.0513(9) -0.0027(7) 0.0008(6) 0.0030(6)
C009 0.0474(8) 0.0552(8) 0.0495(8) -0.0041(6) -0.0001(6) -0.0009(6)
C00A 0.0663(10) 0.0472(8) 0.0479(8) -0.0042(6) -0.0034(7) -0.0053(7)
C00B 0.0537(8) 0.0482(8) 0.0579(9) 0.0031(7) -0.0003(7) -0.0060(6)
C00C 0.0533(8) 0.0544(9) 0.0516(8) -0.0008(6) -0.0007(6) 0.0074(6)
C00D 0.0593(9) 0.0619(10) 0.0510(9) -0.0028(7) 0.0003(7) 0.0071(7)
C00E 0.0603(9) 0.0498(9) 0.0625(10) -0.0032(7) 0.0084(7) -0.0096(7)
C00F 0.0608(9) 0.0530(9) 0.0643(10) 0.0028(8) 0.0012(7) 0.0013(7)
C00G 0.0650(10) 0.0564(9) 0.0601(10) -0.0098(7) -0.0108(8) 0.0124(7)
C00H 0.0697(11) 0.0750(12) 0.0637(10) 0.0064(9) -0.0043(8) 0.0040(9)
C00I 0.0651(10) 0.0486(9) 0.0748(11) -0.0037(8) -0.0069(8) 0.0006(7)
C00J 0.0794(12) 0.0714(11) 0.0549(9) -0.0009(8) 0.0054(9) -0.0029(9)
C00K 0.0719(11) 0.0725(12) 0.0738(12) -0.0197(10) -0.0055(9) -0.0023(9)
C00L 0.1195(19) 0.0637(11) 0.0603(11) 0.0093(9) -0.0246(12) -0.0111(12)
C00M 0.0982(15) 0.0578(11) 0.0815(14) 0.0011(10) 0.0130(11) 0.0092(10)
C00N 0.1147(18) 0.0782(13) 0.0501(10) 0.0056(9) 0.0015(10) -0.0165(13)
C00O 0.0896(15) 0.0849(15) 0.0815(14) 0.0105(11) -0.0238(12) 0.0085(12)
C00P 0.0972(16) 0.0996(17) 0.0789(15) -0.0296(13) -0.0044(12) -0.0134(14)
C00Q 0.124(2) 0.0758(15) 0.0952(19) -0.0335(13) 0.0268(16) -0.0168(14)
C00R 0.134(2) 0.0596(12) 0.1015(19) -0.0149(12) 0.0271(17) 0.0093(13)
C00S 0.134(2) 0.0649(13) 0.110(2) -0.0265(14) 0.0064(18) -0.0028(14)

loop_
_atom_type_symbol
_atom_type_description
_atom_type_scat_dispersion_real
_atom_type_scat_dispersion_imag
_atom_type_scat_source
C C 0.0181 0.0091 'International Tables Vol C Tables 4.2.6.8 and 6.1.1.4'
H H 0.0000 0.0000 'International Tables Vol C Tables 4.2.6.8 and 6.1.1.4'
O O 0.0492 0.0322 'International Tables Vol C Tables 4.2.6.8 and 6.1.1.4'

loop_
_geom_angle_atom_site_label_1
_geom_angle_atom_site_label_2
_geom_angle_atom_site_label_3
_geom_angle
C005 O001 C009 108.19(12)
C00G O003 C00S 104.13(17)
C00I O004 C00S 104.66(19)
O001 C005 C007 113.64(14)
O001 C005 C00D 122.73(15)
C007 C005 C00D 123.58(15)
C007 C006 H006 109.8
C007 C006 C009 100.51(12)
C009 C006 H006 109.8
C00C C006 H006 109.8
C00C C006 C007 112.01(13)
C00C C006 C009 114.64(13)
C005 C007 C006 109.58(14)
C005 C007 C00F 121.09(16)
C00F C007 C006 129.18(16)
C00A C008 H008 116.2
C00C C008 H008 116.2
C00C C008 C00A 127.55(16)
O001 C009 C006 108.00(13)
O001 C009 H009 110.0
O001 C009 C00B 109.04(13)
C006 C009 H009 110.0
C00B C009 C006 109.91(12)
C00B C009 H009 110.0
C00H C00A C008 122.62(16)
C00H C00A C00J 117.45(17)
C00J C00A C008 119.92(17)
O002 C00B C009 119.78(15)
O002 C00B C00E 121.93(16)
C00E C00B C009 118.20(14)
C006 C00C H00C 118.2
C008 C00C C006 123.57(15)
C008 C00C H00C 118.2
C005 C00D H00D 123.0
C00G C00D C005 114.03(16)
C00G C00D H00D 123.0
C00K C00E C00B 122.61(17)
C00K C00E C00M 119.07(19)
C00M C00E C00B 118.31(18)
C007 C00F H00F 122.2
C00I C00F C007 115.57(17)
C00I C00F H00F 122.2
O003 C00G C00I 110.12(17)
C00D C00G O003 126.74(18)
C00D C00G C00I 123.12(17)
C00A C00H H00H 119.5
C00O C00H C00A 121.1(2)
C00O C00H H00H 119.5
C00F C00I O004 128.14(19)
C00F C00I C00G 122.58(17)
C00G C00I O004 109.27(18)
C00A C00J H00J 119.6
C00N C00J C00A 120.9(2)
C00N C00J H00J 119.6
C00E C00K H00K 119.8
C00P C00K C00E 120.3(2)
C00P C00K H00K 119.8
C00N C00L H00L 120.2
C00N C00L C00O 119.58(19)
C00O C00L H00L 120.2
C00E C00M H00M 119.8
C00R C00M C00E 120.4(2)
C00R C00M H00M 119.8
C00J C00N H00N 119.7
C00L C00N C00J 120.6(2)
C00L C00N H00N 119.7
C00H C00O H00O 119.8
C00L C00O C00H 120.4(2)
C00L C00O H00O 119.8
C00K C00P H00P 120.3
C00Q C00P C00K 119.4(3)
C00Q C00P H00P 120.3
C00P C00Q H00Q 119.8
C00R C00Q C00P 120.5(2)
C00R C00Q H00Q 119.8
C00M C00R C00Q 120.4(2)
C00M C00R H00R 119.8
C00Q C00R H00R 119.8
O003 C00S H00A 109.9
O003 C00S H00B 109.9
O004 C00S O003 108.76(18)
O004 C00S H00A 109.9
O004 C00S H00B 109.9
H00A C00S H00B 108.3

loop_
_geom_bond_atom_site_label_1
_geom_bond_atom_site_label_2
_geom_bond_distance
O001 C005 1.368(2)
O001 C009 1.4425(19)
O002 C00B 1.211(2)
O003 C00G 1.375(2)
O003 C00S 1.426(3)
O004 C00I 1.379(2)
O004 C00S 1.412(3)
C005 C007 1.375(2)
C005 C00D 1.393(2)
C006 H006 0.9800
C006 C007 1.515(2)
C006 C009 1.570(2)
C006 C00C 1.495(2)
C007 C00F 1.396(2)
C008 H008 0.9300
C008 C00A 1.467(2)
C008 C00C 1.321(2)
C009 H009 0.9800
C009 C00B 1.522(2)
C00A C00H 1.383(3)
C00A C00J 1.393(3)
C00B C00E 1.492(2)
C00C H00C 0.9300
C00D H00D 0.9300
C00D C00G 1.374(3)
C00E C00K 1.390(3)
C00E C00M 1.391(3)
C00F H00F 0.9300
C00F C00I 1.369(3)
C00G C00I 1.378(3)
C00H H00H 0.9300
C00H C00O 1.379(3)
C00J H00J 0.9300
C00J C00N 1.381(3)
C00K H00K 0.9300
C00K C00P 1.390(3)
C00L H00L 0.9300
C00L C00N 1.356(4)
C00L C00O 1.372(4)
C00M H00M 0.9300
C00M C00R 1.371(3)
C00N H00N 0.9300
C00O H00O 0.9300
C00P H00P 0.9300
C00P C00Q 1.381(4)
C00Q H00Q 0.9300
C00Q C00R 1.375(4)
C00R H00R 0.9300
C00S H00A 0.9700
C00S H00B 0.9700
